data_4070353
loop_
_publ_author_name
'Spasyuk, Denis M.'
'Zargarian, Davit'
'van der Est, Art'

_publ_section_title
;
 New POCN-Type Pincer Complexes of Nickel(II) and Nickel(III)
;
_journal_issue 22
_journal_name_full Organometallics
_journal_page_first 6531
_journal_paper_doi 10.1021/om900751f
_journal_volume 28
_journal_year 2009
_chemical_compound_source 'Synthesized by the authors. See text'
_chemical_formula_moiety 'C15 H25 Br2 N Ni O P'
_chemical_formula_sum 'C15 H25 Br2 N Ni O P'
_chemical_formula_weight 484.86
_chemical_name_systematic
; 
 ? 
;
_space_group_IT_number 14
_symmetry_cell_setting monoclinic
_symmetry_space_group_name_Hall '-P 2yn'
_symmetry_space_group_name_H-M 'P 1 21/n 1'
_atom_sites_solution_hydrogens geom
_atom_sites_solution_primary direct
_atom_sites_solution_secondary difmap
_audit_creation_method SHELXL-97
_cell_angle_alpha 90.00
_cell_angle_beta 100.8170(10)
_cell_angle_gamma 90.00
_cell_formula_units_Z 4
_cell_length_a 9.3685(2)
_cell_length_b 11.2260(3)
_cell_length_c 18.1186(4)
_cell_measurement_reflns_used 5673
_cell_measurement_temperature 150(2)
_cell_measurement_theta_max 67.55
_cell_measurement_theta_min 4.66
_cell_volume 1871.69(8)
_computing_cell_refinement 'SMART (Bruker, 2003)'
_computing_data_collection 'SMART (Bruker, 2003)'
_computing_data_reduction 'SAINT (Bruker, 2004)'
_computing_molecular_graphics 'SHELXTL (Bruker, 1997)'
_computing_publication_material 'UdMX (local program)'
_computing_structure_refinement 'SHELXL97 (Sheldrick, 1997)'
_computing_structure_solution 'SHELXS97 (Sheldrick, 1997)'
_diffrn_ambient_temperature 150(2)
_diffrn_detector_area_resol_mean 5.5
_diffrn_measured_fraction_theta_full 0.939
_diffrn_measured_fraction_theta_max 0.939
_diffrn_measurement_device_type 'Bruker Microstar'
_diffrn_measurement_method \w
_diffrn_radiation_monochromator 'Helios optics'
_diffrn_radiation_source 'Micro source'
_diffrn_radiation_type CuK\a
_diffrn_radiation_wavelength 1.54178
_diffrn_reflns_av_R_equivalents 0.000
_diffrn_reflns_av_sigmaI/netI 0.0186
_diffrn_reflns_limit_h_max 11
_diffrn_reflns_limit_h_min -11
_diffrn_reflns_limit_k_max 12
_diffrn_reflns_limit_k_min -11
_diffrn_reflns_limit_l_max 21
_diffrn_reflns_limit_l_min -21
_diffrn_reflns_number 13137
_diffrn_reflns_theta_full 67.69
_diffrn_reflns_theta_max 67.69
_diffrn_reflns_theta_min 4.66
_diffrn_standards_decay_% 0.00
_diffrn_standards_number 5
_exptl_absorpt_coefficient_mu 7.284
_exptl_absorpt_correction_T_max 0.396
_exptl_absorpt_correction_T_min 0.296
_exptl_absorpt_correction_type multi-scan
_exptl_absorpt_process_details 'Sadabs (Sheldrick,1996)'
_exptl_crystal_colour black
_exptl_crystal_density_diffrn 1.721
_exptl_crystal_density_method 'not measured'
_exptl_crystal_description block
_exptl_crystal_F_000 972
_exptl_crystal_size_max 0.15
_exptl_crystal_size_mid 0.13
_exptl_crystal_size_min 0.13
_refine_diff_density_max 0.366
_refine_diff_density_min -0.299
_refine_diff_density_rms 0.066
_refine_ls_extinction_method none
_refine_ls_goodness_of_fit_ref 1.062
_refine_ls_hydrogen_treatment constr
_refine_ls_matrix_type full
_refine_ls_number_parameters 196
_refine_ls_number_reflns 3190
_refine_ls_number_restraints 0
_refine_ls_restrained_S_all 1.062
_refine_ls_R_factor_all 0.0259
_refine_ls_R_factor_gt 0.0229
_refine_ls_shift/su_max 0.001
_refine_ls_shift/su_mean 0.000
_refine_ls_structure_factor_coef Fsqd
_refine_ls_weighting_details 'calc w=1/[\s^2^(Fo^2^)+(0.0354P)^2^+0.8031P] where P=(Fo^2^+2Fc^2^)/3'
_refine_ls_weighting_scheme calc
_refine_ls_wR_factor_gt 0.0581
_refine_ls_wR_factor_ref 0.0593
_reflns_number_gt 2943
_reflns_number_total 3190
_reflns_threshold_expression I>2\s(I)
_cod_data_source_file om900751f_si_001.cif
_cod_data_source_block 5b
_cod_depositor_comments
;
The following automatic conversions were performed:

'_symmetry_cell_setting' value 'Monoclinic' changed to 'monoclinic'
according to /home/saulius/struct/CIF-dictionaries/cif_core.dic
dictionary named 'cif_core.dic' version 2.4.2 from
2011-04-26.

'_geom_bond_publ_flag' value 'Y' changed to 'y'
according to /home/saulius/struct/CIF-dictionaries/cif_core.dic
dictionary named 'cif_core.dic' version 2.4.2 from 2011-04-26 (23
times).

'_geom_angle_publ_flag' value 'Y' changed to 'y' according
to /home/saulius/struct/CIF-dictionaries/cif_core.dic dictionary
named 'cif_core.dic' version 2.4.2 from 2011-04-26 (42
times).

'_geom_torsion_publ_flag' value 'Y' changed to 'y' according
to /home/saulius/struct/CIF-dictionaries/cif_core.dic dictionary
named 'cif_core.dic' version 2.4.2 from 2011-04-26 (68 times).

Automatic conversion script
Id: cif_fix_values 1715 2011-07-08 13:25:40Z adriana 
;
_cod_original_sg_symbol_H-M P21/n
_cod_database_code 4070353

loop_
_symmetry_equiv_pos_as_xyz
'x, y, z'
'-x+1/2, y+1/2, -z+1/2'
'-x, -y, -z'
'x-1/2, -y-1/2, z-1/2'

loop_
_atom_site_label
_atom_site_type_symbol
_atom_site_fract_x
_atom_site_fract_y
_atom_site_fract_z
_atom_site_U_iso_or_equiv
_atom_site_adp_type
_atom_site_occupancy
_atom_site_symmetry_multiplicity
_atom_site_calc_flag
_atom_site_refinement_flags
Br2 Br 0.45395(2) 0.24353(2) 0.216059(11) 0.02937(9) Uani 1 1 d .
Br1 Br 0.33112(2) 0.39278(2) 0.381875(13) 0.03480(9) Uani 1 1 d .
Ni1 Ni 0.46059(3) 0.22448(4) 0.350533(19) 0.02278(11) Uani 1 1 d .
P1 P 0.67117(5) 0.31057(5) 0.38922(3) 0.02287(13) Uani 1 1 d .
O1 O 0.79610(15) 0.20668(15) 0.39161(9) 0.0286(4) Uani 1 1 d .
C2 C 0.7344(2) 0.0946(2) 0.38253(11) 0.0243(5) Uani 1 1 d .
N1 N 0.29874(18) 0.10020(18) 0.34600(10) 0.0269(4) Uani 1 1 d .
C3 C 0.8183(2) -0.0075(2) 0.39092(12) 0.0302(5) Uani 1 1 d .
H3 H 0.9212 -0.0031 0.4045 0.036 Uiso 1 1 calc R
C1 C 0.5836(2) 0.0889(2) 0.36309(11) 0.0239(5) Uani 1 1 d .
C5 C 0.5976(2) -0.1242(2) 0.35865(12) 0.0308(5) Uani 1 1 d .
H5 H 0.5515 -0.1997 0.3508 0.037 Uiso 1 1 calc R
C8 C 0.2739(2) 0.0848(3) 0.42374(13) 0.0346(6) Uani 1 1 d .
H8A H 0.2413 0.1604 0.4419 0.052 Uiso 1 1 calc R
H8B H 0.3647 0.0600 0.4563 0.052 Uiso 1 1 calc R
H8C H 0.1994 0.0238 0.4244 0.052 Uiso 1 1 calc R
C6 C 0.5149(2) -0.0203(2) 0.34980(11) 0.0257(5) Uani 1 1 d .
C12 C 0.8537(2) 0.3890(3) 0.51957(13) 0.0394(6) Uani 1 1 d .
H12A H 0.8636 0.4066 0.5733 0.059 Uiso 1 1 calc R
H12B H 0.8838 0.4585 0.4936 0.059 Uiso 1 1 calc R
H12C H 0.9153 0.3208 0.5128 0.059 Uiso 1 1 calc R
C14 C 0.8919(3) 0.4246(3) 0.33095(14) 0.0386(6) Uani 1 1 d .
H14A H 0.9179 0.4914 0.3012 0.058 Uiso 1 1 calc R
H14B H 0.9176 0.3495 0.3092 0.058 Uiso 1 1 calc R
H14C H 0.9451 0.4314 0.3828 0.058 Uiso 1 1 calc R
C11 C 0.6362(3) 0.2656(3) 0.53394(13) 0.0389(6) Uani 1 1 d .
H11A H 0.6884 0.1904 0.5316 0.058 Uiso 1 1 calc R
H11B H 0.5325 0.2535 0.5142 0.058 Uiso 1 1 calc R
H11C H 0.6496 0.2926 0.5862 0.058 Uiso 1 1 calc R
C9 C 0.1585(2) 0.1313(3) 0.29660(14) 0.0377(6) Uani 1 1 d .
H9A H 0.0902 0.0649 0.2955 0.057 Uiso 1 1 calc R
H9B H 0.1748 0.1468 0.2456 0.057 Uiso 1 1 calc R
H9C H 0.1180 0.2027 0.3161 0.057 Uiso 1 1 calc R
C10 C 0.6956(2) 0.3593(2) 0.48690(11) 0.0281(5) Uani 1 1 d .
H10 H 0.6373 0.4336 0.4882 0.034 Uiso 1 1 calc R
C4 C 0.7482(3) -0.1168(2) 0.37901(13) 0.0332(5) Uani 1 1 d .
H4 H 0.8042 -0.1880 0.3849 0.040 Uiso 1 1 calc R
C7 C 0.3545(2) -0.0137(2) 0.31960(12) 0.0298(5) Uani 1 1 d .
H7A H 0.3359 -0.0160 0.2640 0.036 Uiso 1 1 calc R
H7B H 0.3046 -0.0823 0.3379 0.036 Uiso 1 1 calc R
C13 C 0.7289(2) 0.4271(2) 0.33035(12) 0.0295(5) Uani 1 1 d .
H13 H 0.6797 0.4097 0.2776 0.035 Uiso 1 1 calc R
C15 C 0.6769(3) 0.5492(3) 0.34943(16) 0.0451(7) Uani 1 1 d .
H15A H 0.7284 0.5730 0.3994 0.068 Uiso 1 1 calc R
H15B H 0.5722 0.5464 0.3491 0.068 Uiso 1 1 calc R
H15C H 0.6965 0.6071 0.3121 0.068 Uiso 1 1 calc R

loop_
_atom_site_aniso_label
_atom_site_aniso_U_11
_atom_site_aniso_U_22
_atom_site_aniso_U_33
_atom_site_aniso_U_23
_atom_site_aniso_U_13
_atom_site_aniso_U_12
Br2 0.03355(13) 0.03139(19) 0.02239(12) -0.00126(9) 0.00326(9) -0.00009(9)
Br1 0.03458(13) 0.0326(2) 0.03631(14) -0.00630(10) 0.00420(9) 0.00903(10)
Ni1 0.02262(17) 0.0225(3) 0.02285(18) -0.00179(14) 0.00338(13) 0.00037(14)
P1 0.0251(2) 0.0200(4) 0.0230(2) -0.0007(2) 0.00316(18) -0.0017(2)
O1 0.0235(7) 0.0222(11) 0.0396(8) -0.0006(7) 0.0045(6) -0.0010(6)
C2 0.0280(10) 0.0200(15) 0.0257(10) 0.0007(8) 0.0069(8) -0.0012(9)
N1 0.0243(8) 0.0273(13) 0.0287(9) -0.0006(8) 0.0037(7) -0.0015(7)
C3 0.0272(10) 0.0289(16) 0.0362(11) 0.0025(10) 0.0105(8) 0.0037(9)
C1 0.0261(9) 0.0229(15) 0.0229(10) -0.0005(8) 0.0054(7) 0.0006(9)
C5 0.0394(12) 0.0237(16) 0.0319(11) -0.0031(9) 0.0135(9) -0.0044(10)
C8 0.0321(11) 0.0392(18) 0.0343(12) 0.0011(10) 0.0106(9) -0.0034(10)
C6 0.0290(10) 0.0249(16) 0.0245(10) -0.0021(9) 0.0081(8) -0.0029(9)
C12 0.0346(12) 0.054(2) 0.0281(11) -0.0055(11) 0.0004(9) -0.0134(11)
C14 0.0409(12) 0.0387(19) 0.0390(12) 0.0030(11) 0.0147(10) -0.0112(11)
C11 0.0461(14) 0.045(2) 0.0255(11) 0.0019(10) 0.0054(10) -0.0142(12)
C9 0.0248(10) 0.0425(19) 0.0433(13) 0.0003(12) -0.0002(9) -0.0025(10)
C10 0.0308(10) 0.0290(16) 0.0239(10) -0.0023(9) 0.0037(8) -0.0051(9)
C4 0.0381(12) 0.0253(17) 0.0391(12) 0.0031(10) 0.0149(9) 0.0068(10)
C7 0.0306(10) 0.0263(16) 0.0320(11) -0.0039(9) 0.0047(8) -0.0069(9)
C13 0.0369(11) 0.0256(16) 0.0255(10) 0.0027(9) 0.0051(8) -0.0073(10)
C15 0.0579(15) 0.0258(19) 0.0537(15) 0.0081(12) 0.0161(12) 0.0000(12)

loop_
_atom_type_symbol
_atom_type_description
_atom_type_scat_dispersion_real
_atom_type_scat_dispersion_imag
_atom_type_scat_source
C C 0.0181 0.0091 'International Tables Vol C Tables 4.2.6.8 and 6.1.1.4'
H H 0.0000 0.0000 'International Tables Vol C Tables 4.2.6.8 and 6.1.1.4'
N N 0.0311 0.0180 'International Tables Vol C Tables 4.2.6.8 and 6.1.1.4'
O O 0.0492 0.0322 'International Tables Vol C Tables 4.2.6.8 and 6.1.1.4'
P P 0.2955 0.4335 'International Tables Vol C Tables 4.2.6.8 and 6.1.1.4'
Ni Ni -3.0029 0.5091 'International Tables Vol C Tables 4.2.6.8 and 6.1.1.4'
Br Br -0.6763 1.2805 'International Tables Vol C Tables 4.2.6.8 and 6.1.1.4'

loop_
_geom_angle_atom_site_label_1
_geom_angle_atom_site_label_2
_geom_angle_atom_site_label_3
_geom_angle
_geom_angle_publ_flag
C1 NI1 N1 83.52(8) y
C1 NI1 P1 79.92(7) y
N1 NI1 P1 158.08(6) y
C1 NI1 BR1 159.60(6) y
N1 NI1 BR1 98.29(5) y
P1 NI1 BR1 92.43(2) y
C1 NI1 BR2 95.24(6) y
N1 NI1 BR2 98.04(5) y
P1 NI1 BR2 97.686(19) y
BR1 NI1 BR2 104.568(16 y
O1 P1 C10 103.16(10) y
O1 P1 C13 103.59(10) y
C10 P1 C13 110.69(11) y
O1 P1 NI1 106.79(6) y
C10 P1 NI1 112.58(7) y
C13 P1 NI1 118.37(7) y
C2 O1 P1 111.25(12) y
O1 C2 C3 121.69(18) y
O1 C2 C1 116.98(19) y
C3 C2 C1 121.3(2) y
C8 N1 C9 108.77(17) y
C8 N1 C7 109.37(19) y
C9 N1 C7 109.34(18) y
C8 N1 NI1 106.75(14) y
C9 N1 NI1 115.33(16) y
C7 N1 NI1 107.13(12) y
C2 C3 C4 118.2(2) y
C2 C3 H3 120.9 ?
C4 C3 H3 120.9 ?
C6 C1 C2 120.1(2) y
C6 C1 NI1 115.94(15) y
C2 C1 NI1 123.98(17) y
C4 C5 C6 119.7(2) y
C4 C5 H5 120.2 ?
C6 C5 H5 120.2 ?
N1 C8 H8A 109.5 ?
N1 C8 H8B 109.5 ?
H8A C8 H8B 109.5 ?
N1 C8 H8C 109.5 ?
H8A C8 H8C 109.5 ?
H8B C8 H8C 109.5 ?
C1 C6 C5 119.42(19) y
C1 C6 C7 114.8(2) y
C5 C6 C7 125.5(2) y
C10 C12 H12A 109.5 ?
C10 C12 H12B 109.5 ?
H12A C12 H12B 109.5 ?
C10 C12 H12C 109.5 ?
H12A C12 H12C 109.5 ?
H12B C12 H12C 109.5 ?
C13 C14 H14A 109.5 ?
C13 C14 H14B 109.5 ?
H14A C14 H14B 109.5 ?
C13 C14 H14C 109.5 ?
H14A C14 H14C 109.5 ?
H14B C14 H14C 109.5 ?
C10 C11 H11A 109.5 ?
C10 C11 H11B 109.5 ?
H11A C11 H11B 109.5 ?
C10 C11 H11C 109.5 ?
H11A C11 H11C 109.5 ?
H11B C11 H11C 109.5 ?
N1 C9 H9A 109.5 ?
N1 C9 H9B 109.5 ?
H9A C9 H9B 109.5 ?
N1 C9 H9C 109.5 ?
H9A C9 H9C 109.5 ?
H9B C9 H9C 109.5 ?
C11 C10 C12 111.3(2) y
C11 C10 P1 110.05(17) y
C12 C10 P1 112.18(15) y
C11 C10 H10 107.7 ?
C12 C10 H10 107.7 ?
P1 C10 H10 107.7 ?
C3 C4 C5 121.3(2) y
C3 C4 H4 119.3 ?
C5 C4 H4 119.3 ?
N1 C7 C6 108.20(18) y
N1 C7 H7A 110.1 ?
C6 C7 H7A 110.1 ?
N1 C7 H7B 110.1 ?
C6 C7 H7B 110.1 ?
H7A C7 H7B 108.4 ?
C15 C13 C14 112.2(2) y
C15 C13 P1 111.74(16) y
C14 C13 P1 112.79(17) y
C15 C13 H13 106.5 ?
C14 C13 H13 106.5 ?
P1 C13 H13 106.5 ?
C13 C15 H15A 109.5 ?
C13 C15 H15B 109.5 ?
H15A C15 H15B 109.5 ?
C13 C15 H15C 109.5 ?
H15A C15 H15C 109.5 ?
H15B C15 H15C 109.5 ?

loop_
_geom_bond_atom_site_label_1
_geom_bond_atom_site_label_2
_geom_bond_distance
_geom_bond_publ_flag
Br2 Ni1 2.4350(4) y
Br1 Ni1 2.3710(4) y
Ni1 C1 1.897(2) y
Ni1 N1 2.0508(18) y
Ni1 P1 2.1905(6) y
P1 O1 1.6470(16) y
P1 C10 1.826(2) y
P1 C13 1.832(2) y
O1 C2 1.382(3) y
C2 C3 1.382(3) y
C2 C1 1.391(3) y
N1 C8 1.480(3) y
N1 C9 1.486(3) y
N1 C7 1.493(3) y
C3 C4 1.389(4) y
C3 H3 0.95 ?
C1 C6 1.385(3) y
C5 C4 1.392(3) y
C5 C6 1.393(3) y
C5 H5 0.95 ?
C8 H8a 0.98 ?
C8 H8b 0.98 ?
C8 H8c 0.98 ?
C6 C7 1.502(3) y
C12 C10 1.525(3) y
C12 H12a 0.98 ?
C12 H12b 0.98 ?
C12 H12c 0.98 ?
C14 C13 1.526(3) y
C14 H14a 0.98 ?
C14 H14b 0.98 ?
C14 H14c 0.98 ?
C11 C10 1.523(3) y
C11 H11a 0.98 ?
C11 H11b 0.98 ?
C11 H11c 0.98 ?
C9 H9a 0.98 ?
C9 H9b 0.98 ?
C9 H9c 0.98 ?
C10 H10 1 ?
C4 H4 0.95 ?
C7 H7a 0.99 ?
C7 H7b 0.99 ?
C13 C15 1.516(4) y
C13 H13 1 ?
C15 H15a 0.98 ?
C15 H15b 0.98 ?
C15 H15c 0.98 ?

loop_
_geom_torsion_atom_site_label_1
_geom_torsion_atom_site_label_2
_geom_torsion_atom_site_label_3
_geom_torsion_atom_site_label_4
_geom_torsion
_geom_torsion_publ_flag
C1 NI1 P1 O1 7.95(8) y
N1 NI1 P1 O1 49.46(16) y
BR1 NI1 P1 O1 168.91(6) y
BR2 NI1 P1 O1 -86.04(6) y
C1 NI1 P1 C10 -104.57(11) y
N1 NI1 P1 C10 -63.06(18) y
BR1 NI1 P1 C10 56.38(9) y
BR2 NI1 P1 C10 161.44(9) y
C1 NI1 P1 C13 124.17(11) y
N1 NI1 P1 C13 165.68(17) y
BR1 NI1 P1 C13 -74.87(9) y
BR2 NI1 P1 C13 30.18(9) y
C10 P1 O1 C2 107.93(14) y
C13 P1 O1 C2 -136.61(14) y
NI1 P1 O1 C2 -10.91(14) y
P1 O1 C2 C3 -172.66(16) y
P1 O1 C2 C1 8.6(2) y
C1 NI1 N1 C8 91.51(15) y
P1 NI1 N1 C8 50.5(2) y
BR1 NI1 N1 C8 -68.00(14) y
BR2 NI1 N1 C8 -174.09(13) y
C1 NI1 N1 C9 -147.54(17) y
P1 NI1 N1 C9 171.41(13) y
BR1 NI1 N1 C9 52.95(16) y
BR2 NI1 N1 C9 -53.14(16) y
C1 NI1 N1 C7 -25.58(14) y
P1 NI1 N1 C7 -66.6(2) y
BR1 NI1 N1 C7 174.92(12) y
BR2 NI1 N1 C7 68.82(13) y
O1 C2 C3 C4 -178.41(19) y
C1 C2 C3 C4 0.3(3) y
O1 C2 C1 C6 177.10(17) y
C3 C2 C1 C6 -1.7(3) y
O1 C2 C1 NI1 -1.3(3) y
C3 C2 C1 NI1 179.96(16) y
N1 NI1 C1 C6 11.36(15) y
P1 NI1 C1 C6 176.94(16) y
BR1 NI1 C1 C6 107.7(2) y
BR2 NI1 C1 C6 -86.16(15) y
N1 NI1 C1 C2 -170.23(18) y
P1 NI1 C1 C2 -4.65(16) y
BR1 NI1 C1 C2 -73.9(3) y
BR2 NI1 C1 C2 92.25(17) y
C2 C1 C6 C5 2.2(3) y
NI1 C1 C6 C5 -179.27(15) y
C2 C1 C6 C7 -172.37(18) y
NI1 C1 C6 C7 6.1(2) y
C4 C5 C6 C1 -1.5(3) y
C4 C5 C6 C7 172.5(2) y
O1 P1 C10 C11 -74.18(18) y
C13 P1 C10 C11 175.57(17) y
NI1 P1 C10 C11 40.57(19) y
O1 P1 C10 C12 50.3(2) y
C13 P1 C10 C12 -59.9(2) y
NI1 P1 C10 C12 165.09(17) y
C2 C3 C4 C5 0.4(3) y
C6 C5 C4 C3 0.1(3) y
C8 N1 C7 C6 -81.6(2) y
C9 N1 C7 C6 159.40(18) y
NI1 N1 C7 C6 33.8(2) y
C1 C6 C7 N1 -27.3(2) y
C5 C6 C7 N1 158.4(2) y
O1 P1 C13 C15 -152.96(17) y
C10 P1 C13 C15 -43.0(2) y
NI1 P1 C13 C15 89.12(17) y
O1 P1 C13 C14 -25.40(19) y
C10 P1 C13 C14 84.58(19) y
NI1 P1 C13 C14 -143.32(15) y
